data_7013865
loop_
_publ_author_name
'Bazzicalupi, Carla'
'Bencini, Andrea'
'Berni, Emanuela'
'Bianchi, Antonio'
'Borsari, Lucia'
'Giorgi, Claudia'
'Valtancoli, Barbara'
'Lodeiro, Carlos'
'Lima, Jo\~ao Carlos'
'Parola, A. Jorge'
'Pina, Fernando'

_publ_section_title
;
 Protonation and coordination properties towards Zn(II), Cd(II) and
 Hg(II) of a phenanthroline-containing macrocycle with an ethylamino
 pendant arm.
;
_journal_issue 4
_journal_name_full 'Dalton transactions (Cambridge, England : 2003)'
_journal_page_first 591
_journal_page_last 597
_journal_paper_doi 10.1039/b315608g
_journal_year 2004
_chemical_formula_moiety
;
(C18 H21 Br Hg N5 +1), (Cl O4 1-)
;
_chemical_formula_sum 'C18 H21 Br Cl Hg N5 O4'
_chemical_formula_weight 687.35
_chemical_name_systematic
;
?
;
_space_group_IT_number 14
_symmetry_cell_setting monoclinic
_symmetry_space_group_name_Hall '-P 2yn'
_symmetry_space_group_name_H-M 'P 1 21/n 1'
_atom_sites_solution_hydrogens geom
_atom_sites_solution_primary direct
_atom_sites_solution_secondary difmap
_audit_creation_method SHELXL-97
_cell_angle_alpha 90.00
_cell_angle_beta 96.53(2)
_cell_angle_gamma 90.00
_cell_formula_units_Z 4
_cell_length_a 8.315(5)
_cell_length_b 23.272(5)
_cell_length_c 11.1590(10)
_cell_measurement_reflns_used 23
_cell_measurement_temperature 298
_cell_measurement_theta_max 23
_cell_measurement_theta_min 10
_cell_volume 2145.3(14)
_computing_cell_refinement 'XSCANS Brucker'
_computing_data_collection 'XSCANS Brucker'
_computing_data_reduction 'XSCANS Brucker'
_computing_molecular_graphics 'ORTEP3 Ver. 1.01\b (Farrugia, 1997)'
_computing_publication_material 'PARST93 (Nardelli, 1993)'
_computing_structure_refinement 'SHELXL-97 (Sheldrick, 1997)'
_computing_structure_solution 'SIR97(Altomare, 1999)'
_diffrn_ambient_temperature 298
_diffrn_measured_fraction_theta_full 0.843
_diffrn_measured_fraction_theta_max 0.843
_diffrn_measurement_device_type 'P4 Siemens'
_diffrn_measurement_method \q/2\q
_diffrn_radiation_monochromator graphite
_diffrn_radiation_source 'fine-focus sealed tube'
_diffrn_radiation_type CuK\a
_diffrn_radiation_wavelength 1.54180
_diffrn_reflns_av_R_equivalents 0.0349
_diffrn_reflns_av_sigmaI/netI 0.0624
_diffrn_reflns_limit_h_max 1
_diffrn_reflns_limit_h_min -9
_diffrn_reflns_limit_k_max 1
_diffrn_reflns_limit_k_min -24
_diffrn_reflns_limit_l_max 11
_diffrn_reflns_limit_l_min -11
_diffrn_reflns_number 3540
_diffrn_reflns_theta_full 59.90
_diffrn_reflns_theta_max 59.90
_diffrn_reflns_theta_min 3.80
_diffrn_standards_interval_count 200
_diffrn_standards_number 3
_exptl_absorpt_coefficient_mu 16.511
_exptl_absorpt_correction_T_max 0.37
_exptl_absorpt_correction_T_min 0.17
_exptl_absorpt_correction_type empirical
_exptl_crystal_colour colourless
_exptl_crystal_density_diffrn 2.128
_exptl_crystal_density_method 'not measured'
_exptl_crystal_description prismatic
_exptl_crystal_F_000 1312
_exptl_crystal_size_max 0.15
_exptl_crystal_size_mid 0.1
_exptl_crystal_size_min 0.1
_refine_diff_density_max 0.421
_refine_diff_density_min -1.411
_refine_diff_density_rms 0.119
_refine_ls_extinction_method none
_refine_ls_goodness_of_fit_ref 0.917
_refine_ls_hydrogen_treatment none
_refine_ls_matrix_type full
_refine_ls_number_parameters 271
_refine_ls_number_reflns 2682
_refine_ls_number_restraints 0
_refine_ls_restrained_S_all 0.917
_refine_ls_R_factor_all 0.0630
_refine_ls_R_factor_gt 0.0396
_refine_ls_shift/su_max 0.001
_refine_ls_shift/su_mean 0.000
_refine_ls_structure_factor_coef Fsqd
_refine_ls_weighting_details 'calc w=1/[\s^2^(Fo^2^)+(0.0504P)^2^+7.8958P] where P=(Fo^2^+2Fc^2^)/3'
_refine_ls_weighting_scheme calc
_refine_ls_wR_factor_gt 0.0891
_refine_ls_wR_factor_ref 0.1018
_reflns_number_gt 2038
_reflns_number_total 2682
_reflns_threshold_expression >2sigma(I)
_cod_data_source_file b315608g.txt
_cod_data_source_block '[HgL1Br]ClO4'
_cod_original_sg_symbol_H-M P21/n
_cod_database_code 7013865

loop_
_symmetry_equiv_pos_as_xyz
'x, y, z'
'-x+1/2, y+1/2, -z+1/2'
'-x, -y, -z'
'x-1/2, -y-1/2, z-1/2'

loop_
_atom_site_label
_atom_site_type_symbol
_atom_site_fract_x
_atom_site_fract_y
_atom_site_fract_z
_atom_site_U_iso_or_equiv
_atom_site_adp_type
_atom_site_occupancy
_atom_site_symmetry_multiplicity
_atom_site_calc_flag
_atom_site_refinement_flags
_atom_site_disorder_assembly
_atom_site_disorder_group
Hg Hg 0.20533(6) 0.14660(2) 0.14707(4) 0.05275(19) Uani 1 1 d . . .
Br Br -0.05978(16) 0.20514(5) 0.12123(12) 0.0649(4) Uani 1 1 d . . .
Cl1 Cl 0.7616(4) 0.11313(12) 0.5067(2) 0.0563(7) Uani 1 1 d . . .
O11 O 0.7530(12) 0.1362(4) 0.3864(8) 0.092(3) Uani 1 1 d . . .
O12 O 0.6688(12) 0.0620(4) 0.5051(8) 0.089(3) Uani 1 1 d . . .
O13 O 0.6950(13) 0.1533(4) 0.5837(9) 0.102(3) Uani 1 1 d . . .
O14 O 0.9243(11) 0.1014(5) 0.5483(8) 0.101(3) Uani 1 1 d . . .
C7 C 0.3781(14) 0.0440(6) -0.1678(10) 0.061(3) Uani 1 1 d . . .
N2 N 0.3337(11) 0.1200(4) -0.0254(7) 0.050(2) Uani 1 1 d . . .
C11 C 0.4591(15) 0.1417(6) -0.2003(10) 0.069(4) Uani 1 1 d . . .
H11 H 0.5067 0.1690 -0.2459 0.083 Uiso 1 1 calc R . .
N5 N 0.1256(11) 0.0949(4) 0.3312(7) 0.053(2) Uani 1 1 d . . .
H5 H 0.0372 0.1130 0.3541 0.064 Uiso 1 1 calc R . .
C3 C 0.1704(15) -0.0700(5) 0.0690(11) 0.068(4) Uani 1 1 d . . .
H3 H 0.1544 -0.1087 0.0506 0.082 Uiso 1 1 calc R . .
C4 C 0.2421(14) -0.0352(5) -0.0114(10) 0.058(3) Uani 1 1 d . . .
C2 C 0.1229(15) -0.0494(5) 0.1733(11) 0.061(3) Uani 1 1 d . . .
H2 H 0.0796 -0.0738 0.2275 0.073 Uiso 1 1 calc R . .
C14 C 0.4987(18) 0.2405(7) 0.1634(14) 0.090(4) Uani 1 1 d . . .
H14A H 0.5423 0.2787 0.1532 0.108 Uiso 1 1 calc R . .
H14B H 0.5844 0.2128 0.1566 0.108 Uiso 1 1 calc R . .
N1 N 0.2025(10) 0.0442(4) 0.1214(7) 0.046(2) Uani 1 1 d . . .
N4 N 0.3945(12) 0.1755(5) 0.3086(8) 0.067(3) Uani 1 1 d . . .
H4 H 0.4840 0.1529 0.3096 0.080 Uiso 1 1 calc R . .
C1 C 0.1409(13) 0.0095(5) 0.1969(9) 0.050(3) Uani 1 1 d . . .
C9 C 0.2964(17) -0.0521(6) -0.1231(11) 0.075(4) Uani 1 1 d . . .
H9 H 0.2871 -0.0904 -0.1466 0.091 Uiso 1 1 calc R . .
C15 C 0.4412(19) 0.2358(6) 0.2857(13) 0.091(5) Uani 1 1 d . . .
H15A H 0.5266 0.2479 0.3470 0.109 Uiso 1 1 calc R . .
H15B H 0.3488 0.2609 0.2900 0.109 Uiso 1 1 calc R . .
C5 C 0.2518(13) 0.0240(5) 0.0177(9) 0.047(3) Uani 1 1 d . . .
C16 C 0.3197(16) 0.1652(6) 0.4211(11) 0.075(4) Uani 1 1 d . . .
H16A H 0.3984 0.1728 0.4903 0.090 Uiso 1 1 calc R . .
H16B H 0.2293 0.1913 0.4245 0.090 Uiso 1 1 calc R . .
C18 C 0.0824(15) 0.0346(5) 0.3092(10) 0.062(3) Uani 1 1 d . . .
H18A H -0.0344 0.0310 0.3028 0.074 Uiso 1 1 calc R . .
H18B H 0.1272 0.0121 0.3783 0.074 Uiso 1 1 calc R . .
C6 C 0.3221(13) 0.0640(5) -0.0593(8) 0.049(3) Uani 1 1 d . . .
N3 N 0.3664(12) 0.2300(4) 0.0698(9) 0.061(3) Uani 1 1 d . . .
H3A H 0.3014 0.2615 0.0650 0.073 Uiso 1 1 calc R . .
C10 C 0.4007(14) 0.1575(5) -0.0919(10) 0.060(3) Uani 1 1 d . . .
C8 C 0.3597(17) -0.0149(6) -0.1943(12) 0.076(4) Uani 1 1 d . . .
H8 H 0.3938 -0.0284 -0.2657 0.092 Uiso 1 1 calc R . .
C17 C 0.2623(15) 0.1052(6) 0.4262(10) 0.067(3) Uani 1 1 d . . .
H17A H 0.3503 0.0791 0.4150 0.081 Uiso 1 1 calc R . .
H17B H 0.2275 0.0977 0.5048 0.081 Uiso 1 1 calc R . .
C13 C 0.4165(18) 0.2200(5) -0.0502(12) 0.080(4) Uani 1 1 d . . .
H13A H 0.5284 0.2319 -0.0497 0.096 Uiso 1 1 calc R . .
H13B H 0.3514 0.2440 -0.1081 0.096 Uiso 1 1 calc R . .
C12 C 0.4456(17) 0.0860(7) -0.2385(11) 0.075(4) Uani 1 1 d . . .
H12 H 0.4812 0.0756 -0.3115 0.090 Uiso 1 1 calc R . .

loop_
_atom_site_aniso_label
_atom_site_aniso_U_11
_atom_site_aniso_U_22
_atom_site_aniso_U_33
_atom_site_aniso_U_23
_atom_site_aniso_U_13
_atom_site_aniso_U_12
Hg 0.0580(3) 0.0518(3) 0.0492(3) -0.0002(2) 0.0097(2) 0.0023(3)
Br 0.0612(8) 0.0547(7) 0.0795(8) 0.0054(6) 0.0104(7) 0.0108(7)
Cl1 0.065(2) 0.0561(17) 0.0506(15) 0.0048(13) 0.0186(14) 0.0055(16)
O11 0.107(7) 0.107(8) 0.068(5) 0.030(5) 0.035(5) 0.028(6)
O12 0.099(7) 0.076(6) 0.092(6) -0.003(5) 0.012(6) -0.020(6)
O13 0.138(9) 0.079(7) 0.103(7) -0.027(6) 0.075(7) -0.010(6)
O14 0.053(6) 0.166(10) 0.083(6) 0.028(7) 0.006(5) 0.003(6)
C7 0.052(7) 0.082(9) 0.049(7) -0.012(7) 0.002(6) 0.017(7)
N2 0.061(6) 0.052(5) 0.038(5) 0.007(4) 0.013(5) 0.005(5)
C11 0.062(8) 0.093(10) 0.053(7) 0.019(7) 0.016(6) -0.002(8)
N5 0.049(6) 0.072(7) 0.041(5) 0.000(5) 0.016(4) 0.007(5)
C3 0.073(9) 0.055(8) 0.070(9) 0.006(7) -0.020(7) -0.010(7)
C4 0.064(8) 0.056(7) 0.052(7) -0.017(6) -0.007(6) 0.026(7)
C2 0.071(9) 0.048(7) 0.057(7) 0.006(6) -0.018(6) -0.001(6)
C14 0.069(10) 0.091(11) 0.111(12) 0.005(9) 0.014(9) -0.007(9)
N1 0.047(5) 0.048(5) 0.043(5) 0.003(4) 0.005(4) 0.005(5)
N4 0.060(7) 0.075(7) 0.064(6) -0.004(5) 0.002(5) -0.004(6)
C1 0.042(6) 0.058(7) 0.047(6) 0.009(6) -0.009(5) 0.005(6)
C9 0.085(10) 0.065(9) 0.073(9) -0.019(7) -0.004(8) 0.025(8)
C15 0.093(11) 0.074(10) 0.098(11) 0.004(8) -0.021(9) -0.011(9)
C5 0.047(7) 0.055(7) 0.040(6) 0.006(5) 0.004(5) 0.006(6)
C16 0.066(9) 0.100(11) 0.057(8) -0.017(7) 0.001(7) 0.015(8)
C18 0.069(8) 0.064(8) 0.055(7) 0.018(6) 0.019(6) -0.006(7)
C6 0.050(7) 0.066(8) 0.030(5) -0.006(5) -0.002(5) 0.011(6)
N3 0.066(7) 0.048(6) 0.069(6) 0.000(5) 0.014(6) -0.002(5)
C10 0.058(8) 0.073(9) 0.051(7) 0.011(6) 0.019(6) 0.002(7)
C8 0.076(10) 0.091(11) 0.057(8) -0.026(8) -0.014(7) 0.022(9)
C17 0.060(8) 0.087(10) 0.057(7) 0.008(7) 0.014(7) 0.005(8)
C13 0.099(11) 0.060(8) 0.086(9) 0.015(7) 0.036(9) -0.004(8)
C12 0.079(10) 0.104(12) 0.044(7) -0.009(7) 0.016(7) 0.005(9)

loop_
_atom_type_symbol
_atom_type_description
_atom_type_scat_dispersion_real
_atom_type_scat_dispersion_imag
_atom_type_scat_source
C C 0.0181 0.0091 'International Tables Vol C Tables 4.2.6.8 and 6.1.1.4'
H H 0.0000 0.0000 'International Tables Vol C Tables 4.2.6.8 and 6.1.1.4'
N N 0.0311 0.0180 'International Tables Vol C Tables 4.2.6.8 and 6.1.1.4'
Cl Cl 0.3639 0.7018 'International Tables Vol C Tables 4.2.6.8 and 6.1.1.4'
Hg Hg -4.2923 7.6849 'International Tables Vol C Tables 4.2.6.8 and 6.1.1.4'
O O 0.0492 0.0322 'International Tables Vol C Tables 4.2.6.8 and 6.1.1.4'
Br Br -0.6763 1.2805 'International Tables Vol C Tables 4.2.6.8 and 6.1.1.4'

loop_
_geom_angle_atom_site_label_1
_geom_angle_atom_site_label_2
_geom_angle_atom_site_label_3
_geom_angle
_geom_angle_site_symmetry_1
_geom_angle_site_symmetry_3
_geom_angle_publ_flag
N4 Hg N2 111.8(3) . . ?
N4 Hg N1 111.9(3) . . ?
N2 Hg N1 69.2(3) . . ?
N4 Hg N5 74.2(3) . . ?
N2 Hg N5 135.5(3) . . ?
N1 Hg N5 68.0(3) . . ?
N4 Hg N3 73.2(3) . . ?
N2 Hg N3 68.0(3) . . ?
N1 Hg N3 135.3(3) . . ?
N5 Hg N3 145.9(3) . . ?
N4 Hg Br 115.0(3) . . ?
N2 Hg Br 120.1(2) . . ?
N1 Hg Br 121.0(2) . . ?
N5 Hg Br 92.4(2) . . ?
N3 Hg Br 92.0(2) . . ?
O14 Cl1 O12 110.0(6) . . ?
O14 Cl1 O13 110.7(7) . . ?
O12 Cl1 O13 108.1(6) . . ?
O14 Cl1 O11 108.9(6) . . ?
O12 Cl1 O11 109.4(6) . . ?
O13 Cl1 O11 109.7(6) . . ?
C8 C7 C12 126.7(12) . . ?
C8 C7 C6 117.3(12) . . ?
C12 C7 C6 116.0(12) . . ?
C10 N2 C6 120.2(9) . . ?
C10 N2 Hg 122.8(8) . . ?
C6 N2 Hg 116.7(7) . . ?
C12 C11 C10 119.6(12) . . ?
C18 N5 C17 115.4(9) . . ?
C18 N5 Hg 113.7(6) . . ?
C17 N5 Hg 104.7(6) . . ?
C2 C3 C4 122.4(11) . . ?
C3 C4 C5 115.8(11) . . ?
C3 C4 C9 127.2(12) . . ?
C5 C4 C9 116.9(12) . . ?
C3 C2 C1 118.0(12) . . ?
N3 C14 C15 110.4(12) . . ?
C1 N1 C5 120.8(9) . . ?
C1 N1 Hg 122.3(7) . . ?
C5 N1 Hg 116.6(7) . . ?
C15 N4 C16 116.2(11) . . ?
C15 N4 Hg 107.6(7) . . ?
C16 N4 Hg 107.1(7) . . ?
N1 C1 C2 121.6(11) . . ?
N1 C1 C18 118.7(10) . . ?
C2 C1 C18 119.7(11) . . ?
C8 C9 C4 122.1(13) . . ?
N4 C15 C14 110.0(12) . . ?
N1 C5 C4 121.3(10) . . ?
N1 C5 C6 117.9(10) . . ?
C4 C5 C6 120.7(10) . . ?
C17 C16 N4 110.7(10) . . ?
N5 C18 C1 114.4(9) . . ?
N2 C6 C7 122.1(11) . . ?
N2 C6 C5 118.5(9) . . ?
C7 C6 C5 119.4(11) . . ?
C14 N3 C13 114.4(11) . . ?
C14 N3 Hg 105.6(8) . . ?
C13 N3 Hg 113.7(7) . . ?
N2 C10 C11 121.6(12) . . ?
N2 C10 C13 119.3(10) . . ?
C11 C10 C13 119.1(11) . . ?
C9 C8 C7 123.5(13) . . ?
N5 C17 C16 110.5(10) . . ?
N3 C13 C10 113.9(9) . . ?
C11 C12 C7 120.4(11) . . ?

loop_
_geom_bond_atom_site_label_1
_geom_bond_atom_site_label_2
_geom_bond_distance
_geom_bond_site_symmetry_2
_geom_bond_publ_flag
Hg N4 2.353(9) . ?
Hg N2 2.386(8) . ?
Hg N1 2.399(8) . ?
Hg N5 2.533(8) . ?
Hg N3 2.562(9) . ?
Hg Br 2.5796(18) . ?
Cl1 O14 1.406(9) . ?
Cl1 O12 1.418(9) . ?
Cl1 O13 1.423(9) . ?
Cl1 O11 1.441(8) . ?
C7 C8 1.407(17) . ?
C7 C12 1.411(17) . ?
C7 C6 1.423(15) . ?
N2 C10 1.310(13) . ?
N2 C6 1.358(13) . ?
C11 C12 1.366(17) . ?
C11 C10 1.403(16) . ?
N5 C18 1.462(14) . ?
N5 C17 1.483(14) . ?
C3 C2 1.358(17) . ?
C3 C4 1.392(17) . ?
C4 C5 1.415(15) . ?
C4 C9 1.429(16) . ?
C2 C1 1.402(15) . ?
C14 N3 1.449(16) . ?
C14 C15 1.501(19) . ?
N1 C1 1.312(13) . ?
N1 C5 1.356(12) . ?
N4 C15 1.486(16) . ?
N4 C16 1.483(15) . ?
C1 C18 1.512(15) . ?
C9 C8 1.324(18) . ?
C5 C6 1.437(14) . ?
C16 C17 1.479(18) . ?
N3 C13 1.466(14) . ?
C10 C13 1.528(16) . ?
